data_7217752
loop_
_publ_author_name
'Xu, Li-Wen'
'Wei, Yun-Long'
'Yang, Ke-Fang'
'Li, Fei'
'Zheng, Zhan-Jiang'
'xu, zheng'

_publ_section_title
;
 Probing Evolution of Ar-BINMOL-derived Salen-Co(III) Complex for
 Asymmetric Henry Reactions of Aromatic Aldehydes
;
_journal_name_full 'RSC Advances'
_journal_paper_doi 10.1039/C4RA06056C
_journal_year 2014
_chemical_formula_sum 'C16 H19 Si'
_chemical_formula_weight 239.40
_chemical_name_systematic
; 
 ? 
;
_space_group_IT_number 14
_symmetry_cell_setting monoclinic
_symmetry_space_group_name_Hall '-P 2ybc'
_symmetry_space_group_name_H-M 'P 1 21/c 1'
_atom_sites_solution_hydrogens geom
_atom_sites_solution_primary direct
_atom_sites_solution_secondary difmap
_audit_creation_method SHELXL-97
_cell_angle_alpha 90.00
_cell_angle_beta 96.264(2)
_cell_angle_gamma 90.00
_cell_formula_units_Z 4
_cell_length_a 8.6845(10)
_cell_length_b 10.2120(12)
_cell_length_c 15.7233(17)
_cell_measurement_reflns_used 5685
_cell_measurement_temperature 296(2)
_cell_measurement_theta_max 27.47
_cell_measurement_theta_min 2.19
_cell_volume 1386.1(3)
_computing_cell_refinement 'Bruker SAINT'
_computing_data_collection 'Bruker APEX2'
_computing_data_reduction 'Bruker SAINT'
_computing_molecular_graphics 'Bruker SHELXTL'
_computing_publication_material 'Bruker SHELXTL'
_computing_structure_refinement 'SHELXL-97 (Sheldrick, 2008)'
_computing_structure_solution 'SHELXS-97 (Sheldrick, 2008)'
_diffrn_ambient_temperature 296(2)
_diffrn_measured_fraction_theta_full 0.994
_diffrn_measured_fraction_theta_max 0.994
_diffrn_measurement_device_type 'Bruker APEX-II CCD'
_diffrn_measurement_method '\f and \w scans'
_diffrn_radiation_monochromator graphite
_diffrn_radiation_source 'fine-focus sealed tube'
_diffrn_radiation_type MoK\a
_diffrn_radiation_wavelength 0.71073
_diffrn_reflns_av_R_equivalents 0.0224
_diffrn_reflns_av_sigmaI/netI 0.0198
_diffrn_reflns_limit_h_max 5
_diffrn_reflns_limit_h_min -10
_diffrn_reflns_limit_k_max 11
_diffrn_reflns_limit_k_min -12
_diffrn_reflns_limit_l_max 18
_diffrn_reflns_limit_l_min -18
_diffrn_reflns_number 9670
_diffrn_reflns_theta_full 25.00
_diffrn_reflns_theta_max 25.00
_diffrn_reflns_theta_min 2.36
_exptl_absorpt_coefficient_mu 0.146
_exptl_absorpt_correction_T_max 0.961
_exptl_absorpt_correction_T_min 0.949
_exptl_absorpt_correction_type multi-scan
_exptl_crystal_colour colorless
_exptl_crystal_density_diffrn 1.147
_exptl_crystal_density_meas 0
_exptl_crystal_density_method 'not measured'
_exptl_crystal_description block
_exptl_crystal_F_000 516
_exptl_crystal_size_max 0.36
_exptl_crystal_size_mid 0.30
_exptl_crystal_size_min 0.27
_refine_diff_density_max 0.750
_refine_diff_density_min -0.218
_refine_diff_density_rms 0.059
_refine_ls_extinction_method none
_refine_ls_goodness_of_fit_ref 1.104
_refine_ls_hydrogen_treatment constr
_refine_ls_matrix_type full
_refine_ls_number_parameters 157
_refine_ls_number_reflns 2424
_refine_ls_number_restraints 0
_refine_ls_restrained_S_all 1.104
_refine_ls_R_factor_all 0.0540
_refine_ls_R_factor_gt 0.0467
_refine_ls_shift/su_max 0.000
_refine_ls_shift/su_mean 0.000
_refine_ls_structure_factor_coef Fsqd
_refine_ls_weighting_details 'calc w=1/[\s^2^(Fo^2^)+(0.0720P)^2^+1.0396P] where P=(Fo^2^+2Fc^2^)/3'
_refine_ls_weighting_scheme calc
_refine_ls_wR_factor_gt 0.1284
_refine_ls_wR_factor_ref 0.1485
_reflns_number_gt 2145
_reflns_number_total 2424
_reflns_threshold_expression >2sigma(I)
_cod_data_source_file c4ra06056c2.cif
_cod_data_source_block mo_20101028a_0m
_cod_depositor_comments
;
The following automatic conversions were performed:

'_exptl_absorpt_correction_type' value 'Multi-scan' changed to
'multi-scan' according to
/usr/data/users/saulius/crontab/automatic-downloads/rss-feeds/RSC/lib/dictionaries/cif_core.dic
dictionary named 'cif_core.dic' version 2.4.2 from 2011-04-26.

Automatic conversion script
Id: cif_fix_values 2281 2013-09-26 08:29:07Z andrius 
;
_cod_original_sg_symbol_H-M p2(1)/c
_cod_database_code 7217752

loop_
_symmetry_equiv_pos_as_xyz
'x, y, z'
'-x, y+1/2, -z+1/2'
'-x, -y, -z'
'x, -y-1/2, z-1/2'

loop_
_atom_site_label
_atom_site_type_symbol
_atom_site_fract_x
_atom_site_fract_y
_atom_site_fract_z
_atom_site_U_iso_or_equiv
_atom_site_adp_type
_atom_site_occupancy
_atom_site_symmetry_multiplicity
_atom_site_calc_flag
_atom_site_refinement_flags
Si1 Si 0.47747(7) 0.05477(5) 0.06515(4) 0.0316(2) Uani 1 1 d .
C7 C 0.6705(3) 0.1024(2) 0.12683(14) 0.0371(5) Uani 1 1 d .
C1 C 0.3698(3) 0.2137(2) 0.03998(14) 0.0379(5) Uani 1 1 d .
C12 C 0.7477(3) 0.2141(3) 0.10382(16) 0.0473(6) Uani 1 1 d .
H12 H 0.7034 0.2642 0.0582 0.057 Uiso 1 1 calc R
C8 C 0.7433(3) 0.0313(2) 0.19546(16) 0.0459(6) Uani 1 1 d .
H8 H 0.6970 -0.0449 0.2128 0.055 Uiso 1 1 calc R
C9 C 0.8831(3) 0.0717(3) 0.23838(18) 0.0542(7) Uani 1 1 d .
H9 H 0.9291 0.0222 0.2839 0.065 Uiso 1 1 calc R
C10 C 0.9542(3) 0.1827(3) 0.21499(18) 0.0549(7) Uani 1 1 d .
H10 H 1.0465 0.2101 0.2453 0.066 Uiso 1 1 calc R
C2 C 0.3986(3) 0.3239(2) 0.09122(17) 0.0498(7) Uani 1 1 d .
H2 H 0.4746 0.3198 0.1377 0.060 Uiso 1 1 calc R
C3 C 0.3179(4) 0.4393(3) 0.0752(2) 0.0622(8) Uani 1 1 d .
H3 H 0.3404 0.5115 0.1104 0.075 Uiso 1 1 calc R
C11 C 0.8890(3) 0.2537(3) 0.14660(18) 0.0549(7) Uani 1 1 d .
H11 H 0.9387 0.3279 0.1288 0.066 Uiso 1 1 calc R
C4 C 0.2048(4) 0.4477(3) 0.0077(2) 0.0626(8) Uani 1 1 d .
H4 H 0.1515 0.5259 -0.0036 0.075 Uiso 1 1 calc R
C6 C 0.2530(3) 0.2244(3) -0.02681(17) 0.0528(7) Uani 1 1 d .
H6 H 0.2291 0.1523 -0.0619 0.063 Uiso 1 1 calc R
C5 C 0.1702(4) 0.3402(3) -0.04316(19) 0.0663(9) Uani 1 1 d .
H5 H 0.0918 0.3446 -0.0884 0.080 Uiso 1 1 calc R
C16 C 0.3519(3) -0.0457(2) 0.13488(15) 0.0398(6) Uani 1 1 d .
C15 C 0.1837(3) -0.0506(3) 0.09336(19) 0.0553(7) Uani 1 1 d .
H15A H 0.1222 -0.0999 0.1291 0.083 Uiso 1 1 calc R
H15B H 0.1802 -0.0917 0.0383 0.083 Uiso 1 1 calc R
H15C H 0.1436 0.0369 0.0867 0.083 Uiso 1 1 calc R
C13 C 0.3527(3) 0.0233(3) 0.22237(16) 0.0526(7) Uani 1 1 d .
H13A H 0.3209 0.1127 0.2136 0.079 Uiso 1 1 calc R
H13B H 0.4553 0.0206 0.2520 0.079 Uiso 1 1 calc R
H13C H 0.2823 -0.0207 0.2558 0.079 Uiso 1 1 calc R
C14 C 0.4112(4) -0.1873(2) 0.14917(18) 0.0547(7) Uani 1 1 d .
H14A H 0.5167 -0.1857 0.1748 0.082 Uiso 1 1 calc R
H14B H 0.4055 -0.2321 0.0952 0.082 Uiso 1 1 calc R
H14C H 0.3482 -0.2322 0.1864 0.082 Uiso 1 1 calc R

loop_
_atom_site_aniso_label
_atom_site_aniso_U_11
_atom_site_aniso_U_22
_atom_site_aniso_U_33
_atom_site_aniso_U_23
_atom_site_aniso_U_13
_atom_site_aniso_U_12
Si1 0.0377(4) 0.0256(3) 0.0306(4) -0.0010(2) -0.0011(3) 0.0021(2)
C7 0.0418(13) 0.0345(12) 0.0342(11) -0.0065(9) 0.0000(9) 0.0038(10)
C1 0.0485(13) 0.0295(11) 0.0359(11) 0.0000(9) 0.0057(10) 0.0078(10)
C12 0.0527(15) 0.0465(14) 0.0403(13) 0.0008(11) -0.0061(11) -0.0071(12)
C8 0.0511(15) 0.0386(13) 0.0461(14) 0.0006(10) -0.0037(11) 0.0050(11)
C9 0.0508(16) 0.0589(17) 0.0489(15) -0.0023(12) -0.0127(12) 0.0159(13)
C10 0.0391(13) 0.0672(18) 0.0557(16) -0.0166(14) -0.0067(12) 0.0000(13)
C2 0.0596(16) 0.0372(13) 0.0490(14) -0.0056(11) -0.0100(12) 0.0088(12)
C3 0.079(2) 0.0326(14) 0.073(2) -0.0062(13) -0.0014(17) 0.0108(13)
C11 0.0519(16) 0.0570(17) 0.0541(16) -0.0063(13) -0.0013(12) -0.0136(13)
C4 0.077(2) 0.0402(15) 0.0701(19) 0.0106(13) 0.0072(16) 0.0256(14)
C6 0.0628(17) 0.0476(15) 0.0453(14) -0.0106(11) -0.0073(12) 0.0129(13)
C5 0.0708(19) 0.069(2) 0.0539(16) 0.0045(15) -0.0153(14) 0.0273(16)
C16 0.0464(14) 0.0358(12) 0.0381(12) 0.0006(9) 0.0085(10) -0.0015(10)
C15 0.0468(15) 0.0631(18) 0.0563(16) -0.0058(13) 0.0070(13) -0.0099(13)
C13 0.0605(17) 0.0573(16) 0.0413(13) -0.0014(12) 0.0116(12) 0.0014(13)
C14 0.0724(19) 0.0351(13) 0.0592(16) 0.0096(12) 0.0189(14) -0.0046(12)

loop_
_atom_type_symbol
_atom_type_description
_atom_type_scat_dispersion_real
_atom_type_scat_dispersion_imag
_atom_type_scat_source
C C 0.0033 0.0016 'International Tables Vol C Tables 4.2.6.8 and 6.1.1.4'
H H 0.0000 0.0000 'International Tables Vol C Tables 4.2.6.8 and 6.1.1.4'
Si Si 0.0817 0.0704 'International Tables Vol C Tables 4.2.6.8 and 6.1.1.4'

loop_
_geom_angle_atom_site_label_1
_geom_angle_atom_site_label_2
_geom_angle_atom_site_label_3
_geom_angle
_geom_angle_site_symmetry_3
C1 Si1 C7 105.93(10) .
C1 Si1 C16 106.16(10) .
C7 Si1 C16 111.58(11) .
C1 Si1 Si1 110.08(8) 3_655
C7 Si1 Si1 109.67(8) 3_655
C16 Si1 Si1 113.11(8) 3_655
C12 C7 C8 116.0(2) .
C12 C7 Si1 119.95(17) .
C8 C7 Si1 124.06(19) .
C6 C1 C2 116.5(2) .
C6 C1 Si1 122.13(18) .
C2 C1 Si1 121.28(18) .
C7 C12 C11 122.5(2) .
C7 C12 H12 118.8 .
C11 C12 H12 118.8 .
C9 C8 C7 121.4(3) .
C9 C8 H8 119.3 .
C7 C8 H8 119.3 .
C10 C9 C8 121.1(3) .
C10 C9 H9 119.5 .
C8 C9 H9 119.5 .
C9 C10 C11 119.5(2) .
C9 C10 H10 120.2 .
C11 C10 H10 120.2 .
C3 C2 C1 122.0(2) .
C3 C2 H2 119.0 .
C1 C2 H2 119.0 .
C4 C3 C2 120.2(3) .
C4 C3 H3 119.9 .
C2 C3 H3 119.9 .
C10 C11 C12 119.5(3) .
C10 C11 H11 120.2 .
C12 C11 H11 120.2 .
C3 C4 C5 119.7(2) .
C3 C4 H4 120.2 .
C5 C4 H4 120.2 .
C1 C6 C5 121.9(2) .
C1 C6 H6 119.0 .
C5 C6 H6 119.0 .
C4 C5 C6 119.7(3) .
C4 C5 H5 120.1 .
C6 C5 H5 120.1 .
C15 C16 C14 108.6(2) .
C15 C16 C13 107.8(2) .
C14 C16 C13 109.2(2) .
C15 C16 Si1 110.32(17) .
C14 C16 Si1 112.45(17) .
C13 C16 Si1 108.47(17) .
C16 C15 H15A 109.5 .
C16 C15 H15B 109.5 .
H15A C15 H15B 109.5 .
C16 C15 H15C 109.5 .
H15A C15 H15C 109.5 .
H15B C15 H15C 109.5 .
C16 C13 H13A 109.5 .
C16 C13 H13B 109.5 .
H13A C13 H13B 109.5 .
C16 C13 H13C 109.5 .
H13A C13 H13C 109.5 .
H13B C13 H13C 109.5 .
C16 C14 H14A 109.5 .
C16 C14 H14B 109.5 .
H14A C14 H14B 109.5 .
C16 C14 H14C 109.5 .
H14A C14 H14C 109.5 .
H14B C14 H14C 109.5 .

loop_
_geom_bond_atom_site_label_1
_geom_bond_atom_site_label_2
_geom_bond_distance
_geom_bond_site_symmetry_2
Si1 C1 1.893(2) .
Si1 C7 1.906(2) .
Si1 C16 1.924(2) .
Si1 Si1 2.4036(11) 3_655
C7 C12 1.391(3) .
C7 C8 1.394(3) .
C1 C6 1.382(3) .
C1 C2 1.392(3) .
C12 C11 1.394(4) .
C12 H12 0.9300 .
C8 C9 1.386(4) .
C8 H8 0.9300 .
C9 C10 1.360(4) .
C9 H9 0.9300 .
C10 C11 1.367(4) .
C10 H10 0.9300 .
C2 C3 1.380(4) .
C2 H2 0.9300 .
C3 C4 1.368(5) .
C3 H3 0.9300 .
C11 H11 0.9300 .
C4 C5 1.372(4) .
C4 H4 0.9300 .
C6 C5 1.393(4) .
C6 H6 0.9300 .
C5 H5 0.9300 .
C16 C15 1.534(4) .
C16 C14 1.543(3) .
C16 C13 1.545(3) .
C15 H15A 0.9600 .
C15 H15B 0.9600 .
C15 H15C 0.9600 .
C13 H13A 0.9600 .
C13 H13B 0.9600 .
C13 H13C 0.9600 .
C14 H14A 0.9600 .
C14 H14B 0.9600 .
C14 H14C 0.9600 .

loop_
_geom_torsion_atom_site_label_1
_geom_torsion_atom_site_label_2
_geom_torsion_atom_site_label_3
_geom_torsion_atom_site_label_4
_geom_torsion
_geom_torsion_site_symmetry_1
C1 Si1 C7 C12 -38.4(2) .
C16 Si1 C7 C12 -153.47(19) .
Si1 Si1 C7 C12 80.4(2) 3_655
C1 Si1 C7 C8 141.9(2) .
C16 Si1 C7 C8 26.8(2) .
Si1 Si1 C7 C8 -99.3(2) 3_655
C7 Si1 C1 C6 157.4(2) .
C16 Si1 C1 C6 -83.9(2) .
Si1 Si1 C1 C6 38.9(2) 3_655
C7 Si1 C1 C2 -26.3(2) .
C16 Si1 C1 C2 92.4(2) .
Si1 Si1 C1 C2 -144.8(2) 3_655
C8 C7 C12 C11 -0.3(4) .
Si1 C7 C12 C11 180.0(2) .
C12 C7 C8 C9 0.9(4) .
Si1 C7 C8 C9 -179.4(2) .
C7 C8 C9 C10 0.1(4) .
C8 C9 C10 C11 -1.8(4) .
C6 C1 C2 C3 -1.6(4) .
Si1 C1 C2 C3 -178.0(2) .
C1 C2 C3 C4 0.5(5) .
C9 C10 C11 C12 2.4(4) .
C7 C12 C11 C10 -1.4(4) .
C2 C3 C4 C5 1.1(5) .
C2 C1 C6 C5 1.1(4) .
Si1 C1 C6 C5 177.6(2) .
C3 C4 C5 C6 -1.5(5) .
C1 C6 C5 C4 0.3(5) .
C1 Si1 C16 C15 49.63(19) .
C7 Si1 C16 C15 164.59(17) .
Si1 Si1 C16 C15 -71.19(18) 3_655
C1 Si1 C16 C14 170.97(18) .
C7 Si1 C16 C14 -74.1(2) .
Si1 Si1 C16 C14 50.2(2) 3_655
C1 Si1 C16 C13 -68.18(19) .
C7 Si1 C16 C13 46.8(2) .
Si1 Si1 C16 C13 171.00(15) 3_655
